data_4321920
loop_
_publ_author_name
'Yan Ding'
'Wengan Wu'
'Phillip E. Fanwick'
'Richard A. Walton'

_publ_contact_author
;
     Richard A. Walton
     Department of Chemistry
     Purdue University
     1393 Brown Building
     W. Lafayette
     IN 47907
     USA
;
_publ_contact_author_email walton@chem.purdue.edu
_publ_contact_author_fax '(765) 494 0239'
_publ_contact_author_phone '(765) 494 5464'
_publ_section_title
;
 Reactions of the Dirhenium(II) Complexes Re2X4(\m-dppm)2 (X = Cl, Br;
 dppm = Ph2PCH2PPh2) with Isocyanides. 18.1 The Isolation and
 Characterization of Isomers of the [Re2Cl2(\m-dppm)2(CO)(CNXyl)3]2+
 Cation and Its Monocationic and Neutral Congeners
;
_journal_name_full 'Inorganic Chemistry'
_journal_page_first 1918
_journal_page_last 1928
_journal_paper_doi 10.1021/ic981192q
_journal_volume 38
_journal_year 1999
_chemical_formula_sum 'C81 Cl6 F3 N3 O4 P4 Re2 S'
_chemical_formula_weight 1952.59
_chemical_name_systematic ' ?'
_space_group_IT_number 14
_symmetry_cell_setting monoclinic
_symmetry_space_group_name_Hall '-P 2yn'
_symmetry_space_group_name_H-M 'P 1 21/n 1'
_atom_type_scat_source 'International Tables for Crystallography (Vol C) '
_cell_angle_alpha 90.00
_cell_angle_beta 107.26(2)
_cell_angle_gamma 90.00
_cell_formula_units_Z 4
_cell_length_a 15.663(4)
_cell_length_b 23.826(6)
_cell_length_c 22.492(6)
_cell_measurement_reflns_used 25
_cell_measurement_temperature 203
_cell_measurement_theta_max 21
_cell_measurement_theta_min 16
_cell_volume 8016(4)
_computing_cell_refinement CAD4_(Enraf-Nonius,_1977)
_computing_data_collection CAD4_(Enraf-Nonius,_1977)
_computing_data_reduction PROCESS_MolEN_(Fair,_1990)
_computing_molecular_graphics
;
    ORTEP (Johnson, 1976)
    Xtal_GX (Hall, 1995)
    PLUTON (Spek, 1991)
;
_computing_publication_material CIF_VAX_MolEN_(Fair,_1990)
_computing_structure_refinement SHELX97_(Sheldrick,_1997)
_computing_structure_solution PATTY_(DIRDIF92,_Beurskins,_1992)
_diffrn_ambient_temperature 203
_diffrn_measurement_device_type Enraf_Nonius_CAD4
_diffrn_measurement_method \q/2\q
_diffrn_radiation_type Mo-K\a
_diffrn_radiation_wavelength 0.71073
_diffrn_reflns_av_R_equivalents 0.029
_diffrn_reflns_limit_h_max 16
_diffrn_reflns_limit_h_min -16
_diffrn_reflns_limit_k_max 0
_diffrn_reflns_limit_k_min -25
_diffrn_reflns_limit_l_max 24
_diffrn_reflns_limit_l_min 0
_diffrn_reflns_number 11318
_diffrn_reflns_theta_max 22.67
_diffrn_reflns_theta_min 2.47
_diffrn_standards_decay_% 1.70
_diffrn_standards_interval_time 83
_diffrn_standards_number 3
_exptl_absorpt_coefficient_mu 3.420
_exptl_absorpt_correction_T_max 0.4253
_exptl_absorpt_correction_T_min 0.2320
_exptl_absorpt_correction_type refdelf_(Walker_&_Stuart,_1983)
_exptl_crystal_colour red
_exptl_crystal_density_diffrn 1.62
_exptl_crystal_description needle
_exptl_crystal_F_000 3876
_exptl_crystal_size_max 0.40
_exptl_crystal_size_mid 0.28
_exptl_crystal_size_min 0.25
_refine_diff_density_max 1.19
_refine_diff_density_min -1.02
_refine_ls_extinction_coef 0.34E-04
_refine_ls_extinction_method SHELXL97_(Sheldrick_1997)
_refine_ls_goodness_of_fit_ref 1.049
_refine_ls_hydrogen_treatment H_atoms_riding
_refine_ls_matrix_type full
_refine_ls_number_parameters 952
_refine_ls_number_reflns 10675
_refine_ls_number_restraints 0
_refine_ls_R_factor_gt 0.037
_refine_ls_shift/su_max 0.004
_refine_ls_structure_factor_coef Fsqd
_refine_ls_weighting_details 'w=1/[\s^2^(Fo^2^)+(0.0340P)^2^+47.2413P] where P=(Fo^2^+2Fc^2^)/'
_refine_ls_weighting_scheme calc
_refine_ls_wR_factor_ref 0.090
_reflns_number_gt 8998
_reflns_number_total 10675
_reflns_threshold_expression >2.0\s(I)
_cod_data_source_file ic981192q_5.cif
_cod_data_source_block Compound6ap
_cod_depositor_comments
;
The following automatic conversions were performed:

'_refine_ls_weighting_scheme' value 'calc ' changed to 'calc'
according to the built-in table from CIF Core dictionary named
'cif_core.dic' version 2.4.1 from 2010-06-29.

Automatic conversion script
Id: cif_fix_values 1673 2011-04-08 12:14:43Z adriana 
;
_cod_original_cell_volume 8016(7)
_cod_original_formula_sum 'C81 Cl6 F3 N3 O4 P4 Re2 S1'
_cod_database_code 4321920

loop_
_symmetry_equiv_pos_as_xyz
'x, y, z'
'-x+1/2, y+1/2, -z+1/2'
'-x, -y, -z'
'x+1/2, -y+1/2, z+1/2'

loop_
_atom_site_aniso_label
_atom_site_aniso_U_11
_atom_site_aniso_U_22
_atom_site_aniso_U_33
_atom_site_aniso_U_12
_atom_site_aniso_U_13
_atom_site_aniso_U_23
Re(1) 0.01728(15) 0.01726(15) 0.01663(15) 0.00015(11) 0.00476(11) -0.00040(11)
Re(2) 0.01736(15) 0.01755(15) 0.01824(15) 0.00003(11) 0.00526(11) -0.00170(11)
Cl(1) 0.027(2) 0.030(2) 0.028(3) 0.0000(15) 0.0023(18) 0.0044(15)
Cl(2) 0.037(6) 0.018(7) 0.051(8) -0.001(4) 0.019(6) -0.019(4)
Cl(12) 0.0203(8) 0.0303(9) 0.0194(9) 0.0050(7) 0.0022(7) 0.0004(7)
Cl(91) 0.109(3) 0.090(2) 0.103(3) 0.035(2) 0.011(2) -0.032(2)
Cl(92) 0.155(4) 0.087(2) 0.113(3) 0.045(2) -0.009(3) -0.005(2)
Cl(93) 0.075(2) 0.129(3) 0.077(2) 0.0105(19) 0.0049(17) 0.015(2)
Cl(94) 0.157(4) 0.102(3) 0.098(3) -0.002(3) -0.006(3) 0.030(2)
S(600) 0.0740(19) 0.0686(18) 0.0743(19) 0.0053(14) 0.0321(16) -0.0037(15)
P(1) 0.0206(9) 0.0197(9) 0.0208(9) 0.0001(7) 0.0079(7) -0.0026(7)
P(2) 0.0204(9) 0.0175(9) 0.0234(9) -0.0010(7) 0.0070(8) -0.0002(7)
P(3) 0.0231(9) 0.0211(9) 0.0244(10) -0.0015(7) 0.0093(8) -0.0004(8)
P(4) 0.0224(9) 0.0210(9) 0.0200(9) 0.0003(7) 0.0075(8) -0.0024(7)
F(1) 0.155(8) 0.163(8) 0.128(7) -0.073(6) 0.098(6) -0.016(6)
F(2) 0.188(10) 0.156(8) 0.086(6) -0.065(7) 0.028(6) -0.038(6)
F(3) 0.126(8) 0.091(6) 0.319(15) 0.033(5) 0.108(9) 0.040(7)
O(601) 0.186(10) 0.078(5) 0.078(6) -0.024(6) 0.087(6) -0.002(4)
O(602) 0.125(8) 0.207(11) 0.060(5) -0.076(8) 0.047(5) -0.048(6)
O(603) 0.082(7) 0.136(10) 0.283(17) 0.045(7) 0.007(9) -0.002(10)
N(10) 0.030(3) 0.023(4) 0.030(4) -0.001(3) 0.010(3) 0.001(3)
N(20) 0.034(4) 0.037(4) 0.030(4) -0.013(3) 0.010(3) -0.014(3)
N(30) 0.025(3) 0.036(4) 0.031(4) 0.009(3) 0.002(3) 0.006(3)
C(10) 0.016(3) 0.023(4) 0.015(3) -0.004(3) 0.007(3) -0.004(3)
C(11) 0.042(5) 0.023(4) 0.040(5) 0.004(3) 0.029(4) 0.005(4)
C(12) 0.053(5) 0.028(4) 0.059(6) -0.010(4) 0.033(5) -0.002(4)
C(13) 0.074(7) 0.024(5) 0.087(8) -0.007(4) 0.044(6) -0.009(5)
C(14) 0.097(8) 0.027(5) 0.096(9) 0.013(5) 0.055(7) 0.015(6)
C(15) 0.073(7) 0.042(6) 0.076(7) 0.018(5) 0.035(6) 0.024(5)
C(16) 0.046(5) 0.033(5) 0.047(5) 0.011(4) 0.023(4) 0.015(4)
C(17) 0.053(6) 0.054(6) 0.050(6) -0.022(5) 0.008(5) -0.018(5)
C(18) 0.078(7) 0.073(7) 0.045(6) 0.003(6) 0.001(5) 0.019(5)
C(1B) 0.015(3) 0.025(4) 0.020(4) 0.002(3) 0.010(3) -0.003(3)
C(20) 0.024(4) 0.034(4) 0.026(4) 0.001(3) 0.016(3) 0.005(4)
C(21) 0.041(5) 0.049(5) 0.035(5) -0.026(4) 0.022(4) -0.029(4)
C(22) 0.037(5) 0.083(7) 0.042(5) -0.026(5) 0.016(4) -0.031(5)
C(23) 0.042(6) 0.133(12) 0.067(8) -0.032(7) 0.009(5) -0.035(8)
C(24) 0.089(10) 0.086(10) 0.121(12) -0.033(8) 0.035(9) -0.061(9)
C(25) 0.104(10) 0.057(7) 0.120(11) -0.037(7) 0.063(9) -0.047(7)
C(26) 0.068(7) 0.039(5) 0.075(7) -0.024(5) 0.042(6) -0.030(5)
C(27) 0.043(6) 0.124(11) 0.048(6) -0.022(6) -0.012(5) 0.000(6)
C(28) 0.091(8) 0.049(6) 0.074(7) 0.014(6) 0.031(7) 0.003(5)
C(2B) 0.025(4) 0.025(4) 0.024(4) -0.001(3) 0.013(3) -0.002(3)
C(30) 0.023(4) 0.066(6) 0.035(5) 0.011(4) 0.012(4) 0.020(4)
C(31) 0.021(4) 0.029(4) 0.030(4) -0.005(3) -0.007(3) 0.012(3)
C(32) 0.027(4) 0.030(4) 0.044(5) -0.004(3) -0.002(4) 0.006(4)
C(33) 0.030(5) 0.056(6) 0.071(7) 0.006(4) -0.001(5) 0.017(5)
C(34) 0.033(5) 0.058(6) 0.060(7) -0.004(4) -0.017(5) 0.025(5)
C(35) 0.052(6) 0.058(6) 0.023(4) -0.016(5) -0.008(4) 0.002(4)
C(36) 0.034(4) 0.039(5) 0.031(5) -0.010(4) -0.003(4) 0.003(4)
C(37) 0.037(5) 0.046(5) 0.068(6) 0.014(4) 0.011(5) -0.003(5)
C(38) 0.054(6) 0.068(6) 0.031(5) 0.009(5) 0.012(4) -0.002(4)
C(111) 0.018(4) 0.033(4) 0.027(4) -0.004(3) 0.007(3) -0.009(3)
C(112) 0.088(7) 0.032(5) 0.043(5) -0.010(4) 0.038(5) -0.004(4)
C(113) 0.099(8) 0.030(5) 0.078(8) -0.017(5) 0.050(6) -0.026(5)
C(114) 0.051(6) 0.065(6) 0.039(5) -0.009(5) 0.015(4) -0.028(5)
C(115) 0.057(6) 0.051(6) 0.025(4) 0.008(4) 0.002(4) -0.005(4)
C(116) 0.049(5) 0.038(4) 0.027(4) 0.003(4) 0.012(4) -0.003(4)
C(121) 0.024(4) 0.027(4) 0.028(4) 0.001(3) 0.005(3) -0.001(3)
C(122) 0.029(4) 0.028(4) 0.028(4) 0.005(3) 0.008(3) -0.002(3)
C(123) 0.033(5) 0.047(5) 0.043(5) 0.012(4) -0.003(4) 0.003(4)
C(124) 0.020(4) 0.051(5) 0.060(6) 0.010(4) 0.004(4) 0.002(5)
C(125) 0.023(4) 0.056(6) 0.083(7) 0.010(4) 0.024(5) 0.013(5)
C(126) 0.037(5) 0.037(4) 0.047(5) 0.001(4) 0.021(4) 0.006(4)
C(211) 0.028(4) 0.020(4) 0.028(4) 0.000(3) 0.011(3) -0.002(3)
C(212) 0.029(4) 0.035(4) 0.035(5) 0.001(3) 0.004(4) 0.002(4)
C(213) 0.025(4) 0.064(6) 0.040(5) 0.005(4) -0.001(4) 0.010(4)
C(214) 0.016(4) 0.053(5) 0.063(6) 0.004(4) 0.002(4) -0.005(5)
C(215) 0.020(4) 0.048(5) 0.060(6) -0.007(4) 0.024(4) -0.005(4)
C(216) 0.032(4) 0.033(4) 0.039(5) 0.002(3) 0.016(4) 0.004(4)
C(221) 0.020(4) 0.021(4) 0.034(4) -0.004(3) 0.015(3) 0.002(3)
C(222) 0.042(5) 0.026(4) 0.046(5) 0.000(4) 0.014(4) 0.001(4)
C(223) 0.052(5) 0.025(4) 0.050(6) -0.006(4) 0.010(4) 0.002(4)
C(224) 0.055(6) 0.023(4) 0.064(6) -0.002(4) 0.010(5) 0.018(4)
C(225) 0.070(7) 0.045(6) 0.044(5) -0.003(5) 0.002(5) 0.018(4)
C(226) 0.051(5) 0.026(4) 0.037(5) -0.007(4) 0.003(4) 0.002(4)
C(311) 0.030(4) 0.021(4) 0.035(4) 0.001(3) 0.017(3) 0.004(3)
C(312) 0.045(5) 0.033(4) 0.032(4) -0.007(4) 0.016(4) 0.000(4)
C(313) 0.062(6) 0.024(4) 0.070(7) -0.010(4) 0.034(5) -0.004(4)
C(314) 0.050(6) 0.026(5) 0.081(7) 0.001(4) 0.026(5) 0.018(5)
C(315) 0.049(5) 0.044(5) 0.052(6) 0.000(4) 0.011(4) 0.025(5)
C(316) 0.040(5) 0.034(4) 0.033(5) 0.001(4) 0.010(4) 0.008(4)
C(321) 0.024(4) 0.024(4) 0.038(5) -0.004(3) 0.009(3) -0.009(3)
C(322) 0.029(4) 0.038(4) 0.039(5) 0.002(3) 0.011(4) 0.004(4)
C(323) 0.029(4) 0.044(5) 0.048(5) 0.002(4) 0.005(4) 0.007(4)
C(324) 0.034(5) 0.037(5) 0.066(6) 0.000(4) 0.010(5) -0.002(4)
C(325) 0.026(4) 0.057(6) 0.059(6) -0.008(4) 0.023(4) -0.015(5)
C(326) 0.029(4) 0.047(5) 0.041(5) -0.011(4) 0.022(4) -0.015(4)
C(411) 0.019(4) 0.033(4) 0.023(4) 0.004(3) 0.008(3) -0.005(3)
C(412) 0.059(6) 0.035(5) 0.053(5) 0.022(4) 0.036(5) 0.015(4)
C(413) 0.069(7) 0.045(5) 0.058(6) 0.032(5) 0.038(5) 0.015(5)
C(414) 0.032(5) 0.053(6) 0.063(6) 0.024(4) 0.002(4) -0.009(5)
C(415) 0.027(5) 0.053(6) 0.113(9) 0.000(4) 0.031(5) -0.004(6)
C(416) 0.032(4) 0.025(4) 0.070(6) 0.001(3) 0.026(4) -0.009(4)
C(421) 0.051(5) 0.036(5) 0.034(5) -0.006(4) 0.016(4) -0.013(4)
C(422) 0.027(4) 0.031(4) 0.015(4) -0.003(3) 0.010(3) -0.006(3)
C(423) 0.038(5) 0.039(4) 0.024(4) 0.001(4) 0.006(4) -0.007(3)
C(424) 0.045(5) 0.053(5) 0.029(5) -0.007(4) 0.004(4) -0.013(4)
C(425) 0.052(6) 0.065(6) 0.031(5) -0.015(5) 0.002(4) -0.019(5)
C(426) 0.065(6) 0.046(5) 0.044(5) -0.002(5) 0.011(5) -0.026(4)
C(600) 0.066(7) 0.108(9) 0.059(7) 0.002(7) 0.038(6) 0.007(7)
C(901) 0.074(8) 0.164(13) 0.034(6) 0.070(8) 0.002(5) 0.000(7)
C(910) 0.106(10) 0.116(11) 0.062(8) 0.014(8) 0.015(7) -0.021(7)

loop_
_atom_site_label
_atom_site_fract_x
_atom_site_fract_y
_atom_site_fract_z
_atom_site_U_iso_or_equiv
_atom_site_thermal_displace_type
_atom_site_calc_flag
Re(1) 0.190388(17) 0.213350(10) 0.484461(12) 0.01712(8) Uani ?
Re(2) 0.235239(17) 0.331458(11) 0.525090(12) 0.01772(8) Uani ?
Cl(1) 0.0873(2) 0.16727(17) 0.3983(2) 0.0296(13) Uani ?
Cl(2) 0.1723(7) 0.4213(4) 0.4746(6) 0.034(4) Uani ?
Cl(12) 0.30163(10) 0.24476(7) 0.57989(7) 0.0241(5) Uani ?
Cl(91) -0.2654(2) 0.20189(15) 0.67719(17) 0.1051(15) Uani ?
Cl(92) -0.2187(3) 0.08726(16) 0.66931(19) 0.1289(18) Uani ?
Cl(93) 0.5918(2) 0.06916(16) 0.73369(15) 0.0975(13) Uani ?
Cl(94) 0.5064(3) -0.02590(17) 0.76913(18) 0.1285(19) Uani ?
S(600) 0.0370(2) 0.22437(12) 0.78193(14) 0.0701(10) Uani ?
P(1) 0.30536(11) 0.21560(7) 0.43038(8) 0.0200(5) Uani ?
P(2) 0.34199(11) 0.33677(7) 0.46701(8) 0.0203(5) Uani ?
P(3) 0.08494(12) 0.20744(7) 0.54683(8) 0.0224(5) Uani ?
P(4) 0.14488(11) 0.32714(7) 0.59733(8) 0.0209(5) Uani ?
F(1) 0.0995(6) 0.3174(4) 0.7551(4) 0.137(4) Uani ?
F(2) 0.1081(7) 0.3085(4) 0.8471(4) 0.146(4) Uani ?
F(3) -0.0119(7) 0.3265(4) 0.7853(6) 0.170(6) Uani ?
O(40) 0.1375(8) 0.4256(4) 0.4442(6) 0.039(3) Uiso ?
O(50) 0.058(2) 0.1706(10) 0.3706(16) 0.038(8) Uiso ?
O(601) -0.0232(7) 0.2108(3) 0.8170(4) 0.104(4) Uani ?
O(602) -0.0085(7) 0.2195(5) 0.7148(4) 0.126(4) Uani ?
O(603) 0.1262(7) 0.2019(5) 0.8009(7) 0.177(7) Uani ?
N(10) 0.2360(4) 0.0852(2) 0.5143(3) 0.027(2) Uani ?
N(20) 0.3573(4) 0.4178(3) 0.6177(3) 0.034(2) Uani ?
N(30) 0.0750(4) 0.3074(3) 0.3959(3) 0.032(2) Uani ?
C(10) 0.2223(4) 0.1324(3) 0.5063(3) 0.0175(19) Uani ?
C(11) 0.2410(5) 0.0275(3) 0.5263(4) 0.031(3) Uani ?
C(12) 0.1927(6) -0.0083(3) 0.4807(4) 0.043(3) Uani ?
C(13) 0.1955(7) -0.0651(3) 0.4955(5) 0.057(4) Uani ?
C(14) 0.2442(8) -0.0837(4) 0.5530(6) 0.068(4) Uani ?
C(15) 0.2925(7) -0.0480(4) 0.5969(5) 0.061(4) Uani ?
C(16) 0.2933(5) 0.0091(3) 0.5856(4) 0.040(3) Uani ?
C(17) 0.1405(6) 0.0139(4) 0.4176(4) 0.054(3) Uani ?
C(18) 0.3424(7) 0.0503(4) 0.6334(4) 0.069(4) Uani ?
C(1B) 0.3226(4) 0.2862(3) 0.4033(3) 0.019(2) Uani ?
C(20) 0.3125(5) 0.3852(3) 0.5841(3) 0.026(2) Uani ?
C(21) 0.4019(5) 0.4634(3) 0.6508(4) 0.039(3) Uani ?
C(22) 0.4786(6) 0.4548(4) 0.6990(4) 0.053(3) Uani ?
C(23) 0.5226(7) 0.5035(6) 0.7292(5) 0.082(5) Uani ?
C(24) 0.4890(10) 0.5554(6) 0.7098(7) 0.098(6) Uani ?
C(25) 0.4140(9) 0.5632(5) 0.6616(7) 0.087(5) Uani ?
C(26) 0.3673(7) 0.5164(4) 0.6318(5) 0.056(4) Uani ?
C(27) 0.5131(6) 0.3975(5) 0.7184(5) 0.077(4) Uani ?
C(28) 0.2801(7) 0.5238(4) 0.5816(5) 0.070(4) Uani ?
C(2B) 0.1171(4) 0.2551(3) 0.6134(3) 0.023(2) Uani ?
C(30) 0.1283(5) 0.2872(4) 0.4386(4) 0.041(3) Uani ?
C(31) 0.0022(5) 0.3183(3) 0.3439(3) 0.030(2) Uani ?
C(32) -0.0710(5) 0.3473(3) 0.3523(4) 0.036(2) Uani ?
C(33) -0.1455(6) 0.3544(4) 0.3005(5) 0.056(3) Uani ?
C(34) -0.1438(6) 0.3359(4) 0.2437(5) 0.057(3) Uani ?
C(35) -0.0702(6) 0.3090(4) 0.2352(4) 0.048(3) Uani ?
C(36) 0.0055(5) 0.2994(3) 0.2863(4) 0.037(3) Uani ?
C(37) -0.0702(6) 0.3704(4) 0.4148(4) 0.051(3) Uani ?
C(38) 0.0846(6) 0.2714(4) 0.2774(4) 0.051(3) Uani ?
C(40) 0.1755(6) 0.3919(6) 0.4780(4) 0.014(3) Uiso ?
C(50) 0.109(3) 0.1889(19) 0.4092(18) 0.034(12) Uiso ?
C(111) 0.2875(4) 0.1729(3) 0.3601(3) 0.026(2) Uani ?
C(112) 0.2883(7) 0.1155(3) 0.3662(4) 0.050(3) Uani ?
C(113) 0.2838(7) 0.0802(4) 0.3168(5) 0.064(4) Uani ?
C(114) 0.2796(6) 0.1028(4) 0.2598(4) 0.051(3) Uani ?
C(115) 0.2771(6) 0.1595(4) 0.2523(4) 0.047(3) Uani ?
C(116) 0.2818(5) 0.1947(3) 0.3021(3) 0.038(2) Uani ?
C(121) 0.4176(5) 0.1914(3) 0.4736(3) 0.027(2) Uani ?
C(122) 0.4357(5) 0.1645(3) 0.5308(3) 0.028(2) Uani ?
C(123) 0.5198(5) 0.1442(3) 0.5598(4) 0.044(3) Uani ?
C(124) 0.5870(5) 0.1487(4) 0.5325(4) 0.045(3) Uani ?
C(125) 0.5695(5) 0.1743(4) 0.4753(5) 0.052(3) Uani ?
C(126) 0.4852(5) 0.1958(3) 0.4461(4) 0.038(3) Uani ?
C(211) 0.4617(5) 0.3291(3) 0.5066(3) 0.025(2) Uani ?
C(212) 0.4937(5) 0.3148(3) 0.5691(4) 0.034(2) Uani ?
C(213) 0.5846(5) 0.3102(4) 0.5970(4) 0.045(3) Uani ?
C(214) 0.6440(5) 0.3204(4) 0.5640(4) 0.046(3) Uani ?
C(215) 0.6129(5) 0.3358(3) 0.5023(4) 0.040(3) Uani ?
C(216) 0.5227(5) 0.3399(3) 0.4735(4) 0.033(2) Uani ?
C(221) 0.3426(4) 0.4049(3) 0.4301(3) 0.023(2) Uani ?
C(222) 0.3826(5) 0.4495(3) 0.4676(4) 0.038(3) Uani ?
C(223) 0.3843(6) 0.5028(3) 0.4436(4) 0.043(3) Uani ?
C(224) 0.3446(6) 0.5118(3) 0.3820(4) 0.049(3) Uani ?
C(225) 0.3023(6) 0.4691(4) 0.3448(4) 0.056(3) Uani ?
C(226) 0.3009(5) 0.4159(3) 0.3683(4) 0.040(3) Uani ?
C(311) 0.0865(5) 0.1398(3) 0.5858(3) 0.027(2) Uani ?
C(312) 0.0585(5) 0.0927(3) 0.5490(4) 0.036(2) Uani ?
C(313) 0.0627(6) 0.0403(3) 0.5761(5) 0.049(3) Uani ?
C(314) 0.0932(6) 0.0345(3) 0.6395(5) 0.051(3) Uani ?
C(315) 0.1192(6) 0.0808(4) 0.6768(4) 0.049(3) Uani ?
C(316) 0.1162(5) 0.1334(3) 0.6501(4) 0.036(3) Uani ?
C(321) -0.0358(5) 0.2191(3) 0.5126(3) 0.029(2) Uani ?
C(322) -0.0727(5) 0.2315(3) 0.4502(4) 0.035(2) Uani ?
C(323) -0.1633(5) 0.2420(3) 0.4260(4) 0.042(3) Uani ?
C(324) -0.2168(6) 0.2404(3) 0.4640(4) 0.047(3) Uani ?
C(325) -0.1815(5) 0.2267(4) 0.5267(4) 0.045(3) Uani ?
C(326) -0.0914(5) 0.2156(3) 0.5509(4) 0.036(3) Uani ?
C(411) 0.0417(4) 0.3673(3) 0.5853(3) 0.025(2) Uani ?
C(412) 0.0374(6) 0.4219(3) 0.5615(4) 0.045(3) Uani ?
C(413) -0.0370(6) 0.4543(4) 0.5555(4) 0.053(3) Uani ?
C(414) -0.1074(6) 0.4342(4) 0.5723(4) 0.052(3) Uani ?
C(415) -0.1040(6) 0.3815(4) 0.5970(5) 0.062(4) Uani ?
C(416) -0.0283(5) 0.3484(3) 0.6047(4) 0.040(3) Uani ?
C(421) 0.1991(6) 0.4036(3) 0.6975(4) 0.040(3) Uani ?
C(422) 0.2117(4) 0.3501(3) 0.6764(3) 0.024(2) Uani ?
C(423) 0.2779(5) 0.3159(3) 0.7127(3) 0.034(2) Uani ?
C(424) 0.3309(6) 0.3340(4) 0.7708(4) 0.044(3) Uani ?
C(425) 0.3196(6) 0.3860(4) 0.7921(4) 0.052(3) Uani ?
C(426) 0.2554(6) 0.4202(4) 0.7559(4) 0.053(3) Uani ?
C(600) 0.0585(8) 0.2975(5) 0.7893(5) 0.073(4) Uani ?
C(901) -0.1799(7) 0.1582(6) 0.7012(5) 0.094(5) Uani ?
C(910) 0.5419(9) 0.0431(6) 0.7875(5) 0.097(5) Uani ?
H(13) 0.1638 -0.0907 0.4659 0.0750 Uiso calc
H(14) 0.2441 -0.1217 0.5621 0.0880 Uiso calc
H(15) 0.3258 -0.0621 0.6354 0.0790 Uiso calc
H(23) 0.5745 0.5001 0.7624 0.1070 Uiso calc
H(24) 0.5188 0.5867 0.7306 0.1270 Uiso calc
H(25) 0.3941 0.5992 0.6486 0.1130 Uiso calc
H(33) -0.1965 0.3718 0.3049 0.0720 Uiso calc
H(34) -0.1938 0.3416 0.2095 0.0740 Uiso calc
H(35) -0.0708 0.2972 0.1956 0.0630 Uiso calc
H(112) 0.2920 0.1000 0.4048 0.0650 Uiso calc
H(113) 0.2837 0.0414 0.3219 0.0830 Uiso calc
H(114) 0.2785 0.0795 0.2264 0.0670 Uiso calc
H(115) 0.2721 0.1747 0.2133 0.0610 Uiso calc
H(116) 0.2812 0.2334 0.2965 0.0490 Uiso calc
H(122) 0.3906 0.1603 0.5496 0.0370 Uiso calc
H(123) 0.5313 0.1271 0.5986 0.0570 Uiso calc
H(124) 0.6436 0.1346 0.5524 0.0590 Uiso calc
H(125) 0.6145 0.1772 0.4562 0.0680 Uiso calc
H(126) 0.4742 0.2135 0.4077 0.0500 Uiso calc
H(17A) 0.1017 0.0436 0.4227 0.0700 Uiso calc
H(17B) 0.1055 -0.0158 0.3935 0.0700 Uiso calc
H(17C) 0.1812 0.0282 0.3967 0.0700 Uiso calc
H(18A) 0.3932 0.0643 0.6224 0.0900 Uiso calc
H(18B) 0.3622 0.0322 0.6732 0.0900 Uiso calc
H(18C) 0.3035 0.0809 0.6353 0.0900 Uiso calc
H(1B1) 0.3736 0.2859 0.3872 0.0250 Uiso calc
H(1B2) 0.2704 0.2973 0.3698 0.0250 Uiso calc
H(212) 0.4541 0.3084 0.5920 0.0450 Uiso calc
H(213) 0.6060 0.3001 0.6388 0.0590 Uiso calc
H(214) 0.7052 0.3170 0.5833 0.0600 Uiso calc
H(215) 0.6531 0.3433 0.4801 0.0520 Uiso calc
H(216) 0.5021 0.3499 0.4317 0.0430 Uiso calc
H(222) 0.4091 0.4434 0.5099 0.0490 Uiso calc
H(223) 0.4123 0.5321 0.4694 0.0560 Uiso calc
H(224) 0.3462 0.5473 0.3652 0.0640 Uiso calc
H(225) 0.2740 0.4759 0.3029 0.0730 Uiso calc
H(226) 0.2715 0.3872 0.3422 0.0520 Uiso calc
H(27A) 0.4639 0.3718 0.7113 0.1000 Uiso calc
H(27B) 0.5458 0.3977 0.7619 0.1000 Uiso calc
H(27C) 0.5519 0.3860 0.6947 0.1000 Uiso calc
H(28A) 0.2833 0.5057 0.5442 0.0910 Uiso calc
H(28B) 0.2685 0.5631 0.5737 0.0910 Uiso calc
H(28C) 0.2328 0.5074 0.5948 0.0910 Uiso calc
H(2B1) 0.1685 0.2392 0.6442 0.0300 Uiso calc
H(2B2) 0.0685 0.2566 0.6318 0.0300 Uiso calc
H(312) 0.0368 0.0964 0.5059 0.0460 Uiso calc
H(313) 0.0448 0.0088 0.5511 0.0640 Uiso calc
H(314) 0.0964 -0.0009 0.6573 0.0660 Uiso calc
H(315) 0.1386 0.0768 0.7199 0.0640 Uiso calc
H(316) 0.1343 0.1647 0.6754 0.0470 Uiso calc
H(322) -0.0363 0.2328 0.4242 0.0450 Uiso calc
H(323) -0.1877 0.2501 0.3839 0.0550 Uiso calc
H(324) -0.2774 0.2484 0.4479 0.0600 Uiso calc
H(325) -0.2186 0.2252 0.5522 0.0590 Uiso calc
H(326) -0.0677 0.2058 0.5925 0.0480 Uiso calc
H(37A) -0.0397 0.3446 0.4469 0.0670 Uiso calc
H(37B) -0.1305 0.3754 0.4159 0.0670 Uiso calc
H(37C) -0.0397 0.4059 0.4215 0.0670 Uiso calc
H(38A) 0.1325 0.2979 0.2835 0.0660 Uiso calc
H(38B) 0.0700 0.2565 0.2359 0.0660 Uiso calc
H(38C) 0.1028 0.2413 0.3069 0.0660 Uiso calc
H(412) 0.0852 0.4362 0.5497 0.0580 Uiso calc
H(413) -0.0393 0.4905 0.5397 0.0700 Uiso calc
H(414) -0.1580 0.4562 0.5671 0.0670 Uiso calc
H(415) -0.1523 0.3678 0.6088 0.0810 Uiso calc
H(416) -0.0252 0.3132 0.6230 0.0520 Uiso calc
H(422) 0.1755 0.3375 0.6380 0.0300 Uiso calc
H(423) 0.2872 0.2805 0.6982 0.0450 Uiso calc
H(424) 0.3744 0.3102 0.7953 0.0570 Uiso calc
H(425) 0.3551 0.3981 0.8309 0.0670 Uiso calc
H(426) 0.2486 0.4560 0.7703 0.0680 Uiso calc
H(90A) -0.1593 0.1570 0.7463 0.1210 Uiso calc
H(90B) -0.1308 0.1706 0.6864 0.1210 Uiso calc
H(91A) 0.4912 0.0664 0.7876 0.1260 Uiso calc
H(91B) 0.5844 0.0443 0.8288 0.1260 Uiso calc

loop_
_geom_angle_atom_site_label_1
_geom_angle_atom_site_label_2
_geom_angle_atom_site_label_3
_geom_angle
_geom_angle_publ_flag
C(50) Re(1) C(10) 88.7(13) ?
C(50) Re(1) C(30) 74.3(13) ?
C(10) Re(1) C(30) 162.9(3) ?
C(50) Re(1) Cl(1) 9.9(13) ?
C(10) Re(1) Cl(1) 79.5(2) ?
C(30) Re(1) Cl(1) 83.4(3) ?
C(50) Re(1) Cl(12) 177.5(11) ?
C(10) Re(1) Cl(12) 91.03(18) ?
C(30) Re(1) Cl(12) 106.1(2) ?
Cl(1) Re(1) Cl(12) 170.42(11) ?
C(50) Re(1) P(1) 88.0(11) ?
C(10) Re(1) P(1) 88.65(17) ?
C(30) Re(1) P(1) 92.2(2) ?
Cl(1) Re(1) P(1) 91.55(8) ?
Cl(12) Re(1) P(1) 89.53(6) ?
C(50) Re(1) P(3) 95.8(12) ?
C(10) Re(1) P(3) 88.06(17) ?
C(30) Re(1) P(3) 92.1(2) ?
Cl(1) Re(1) P(3) 91.68(9) ?
Cl(12) Re(1) P(3) 86.63(6) ?
P(1) Re(1) P(3) 174.90(6) ?
C(50) Re(1) Re(2) 127.1(13) ?
C(10) Re(1) Re(2) 144.11(17) ?
C(30) Re(1) Re(2) 53.0(2) ?
Cl(1) Re(1) Re(2) 136.40(10) ?
Cl(12) Re(1) Re(2) 53.11(4) ?
P(1) Re(1) Re(2) 89.46(4) ?
P(3) Re(1) Re(2) 90.93(4) ?
C(40) Re(2) C(20) 89.1(4) ?
C(40) Re(2) C(30) 76.5(4) ?
C(20) Re(2) C(30) 165.6(3) ?
C(40) Re(2) P(2) 87.9(3) ?
C(20) Re(2) P(2) 86.85(19) ?
C(30) Re(2) P(2) 90.77(18) ?
C(40) Re(2) P(4) 96.7(3) ?
C(20) Re(2) P(4) 86.62(19) ?
C(30) Re(2) P(4) 96.73(18) ?
P(2) Re(2) P(4) 171.91(6) ?
C(40) Re(2) Cl(12) 173.7(4) ?
C(20) Re(2) Cl(12) 97.1(2) ?
C(30) Re(2) Cl(12) 97.3(2) ?
P(2) Re(2) Cl(12) 93.29(6) ?
P(4) Re(2) Cl(12) 82.80(6) ?
C(40) Re(2) Cl(2) 8.9(4) ?
C(20) Re(2) Cl(2) 80.2(3) ?
C(30) Re(2) Cl(2) 85.5(3) ?
P(2) Re(2) Cl(2) 87.25(17) ?
P(4) Re(2) Cl(2) 96.33(18) ?
Cl(12) Re(2) Cl(2) 177.2(3) ?
C(40) Re(2) Re(1) 121.5(4) ?
C(20) Re(2) Re(1) 149.2(2) ?
C(30) Re(2) Re(1) 45.0(2) ?
P(2) Re(2) Re(1) 91.25(4) ?
P(4) Re(2) Re(1) 91.93(4) ?
Cl(12) Re(2) Re(1) 52.35(4) ?
Cl(2) Re(2) Re(1) 130.4(3) ?
C(50) Cl(1) O(50) 114(5) ?
C(50) Cl(1) Re(1) 31(4) ?
O(50) Cl(1) Re(1) 145(2) ?
Re(1) Cl(12) Re(2) 74.53(5) ?
O(601) S(600) O(603) 119.6(8) ?
O(601) S(600) O(602) 110.5(6) ?
O(603) S(600) O(602) 114.0(8) ?
O(601) S(600) C(600) 107.9(5) ?
O(603) S(600) C(600) 101.3(7) ?
O(602) S(600) C(600) 101.2(6) ?
C(111) P(1) C(121) 99.2(3) ?
C(111) P(1) C(1B) 102.8(3) ?
C(121) P(1) C(1B) 104.6(3) ?
C(111) P(1) Re(1) 118.0(2) ?
C(121) P(1) Re(1) 117.4(2) ?
C(1B) P(1) Re(1) 112.7(2) ?
C(221) P(2) C(1B) 104.6(3) ?
C(221) P(2) C(211) 99.6(3) ?
C(1B) P(2) C(211) 102.9(3) ?
C(221) P(2) Re(2) 113.0(2) ?
C(1B) P(2) Re(2) 114.2(2) ?
C(211) P(2) Re(2) 120.4(2) ?
C(2B) P(3) C(311) 101.2(3) ?
C(2B) P(3) C(321) 104.4(3) ?
C(311) P(3) C(321) 101.5(3) ?
C(2B) P(3) Re(1) 111.2(2) ?
C(311) P(3) Re(1) 113.9(2) ?
C(321) P(3) Re(1) 122.1(2) ?
C(411) P(4) C(2B) 105.6(3) ?
C(411) P(4) C(422) 102.1(3) ?
C(2B) P(4) C(422) 100.7(3) ?
C(411) P(4) Re(2) 122.6(2) ?
C(2B) P(4) Re(2) 112.8(2) ?
C(422) P(4) Re(2) 110.5(2) ?
C(10) N(10) C(11) 171.7(7) ?
C(20) N(20) C(21) 170.1(8) ?
C(30) N(30) C(31) 165.9(8) ?
N(10) C(10) Re(1) 174.6(6) ?
C(12) C(11) N(10) 118.6(7) ?
C(12) C(11) C(16) 123.4(7) ?
N(10) C(11) C(16) 118.0(7) ?
C(11) C(12) C(13) 116.9(9) ?
C(11) C(12) C(17) 120.6(7) ?
C(13) C(12) C(17) 122.5(8) ?
C(14) C(13) C(12) 120.8(9) ?
C(15) C(14) C(13) 121.5(9) ?
C(14) C(15) C(16) 121.1(10) ?
C(15) C(16) C(11) 116.3(9) ?
C(15) C(16) C(18) 123.1(8) ?
C(11) C(16) C(18) 120.6(7) ?
P(2) C(1B) P(1) 110.5(3) ?
N(20) C(20) Re(2) 178.4(6) ?
C(22) C(21) N(20) 119.3(8) ?
C(22) C(21) C(26) 123.3(8) ?
N(20) C(21) C(26) 117.4(8) ?
C(21) C(22) C(23) 116.3(10) ?
C(21) C(22) C(27) 121.8(8) ?
C(23) C(22) C(27) 121.9(9) ?
C(24) C(23) C(22) 120.2(11) ?
C(25) C(24) C(23) 122.8(11) ?
C(24) C(25) C(26) 118.9(13) ?
C(25) C(26) C(21) 118.6(11) ?
C(25) C(26) C(28) 120.0(11) ?
C(21) C(26) C(28) 121.5(8) ?
P(3) C(2B) P(4) 116.4(4) ?
N(30) C(30) Re(1) 148.1(7) ?
N(30) C(30) Re(2) 129.8(7) ?
Re(1) C(30) Re(2) 82.0(3) ?
C(36) C(31) N(30) 118.4(7) ?
C(36) C(31) C(32) 123.0(7) ?
N(30) C(31) C(32) 118.6(7) ?
C(33) C(32) C(31) 117.7(8) ?
C(33) C(32) C(37) 120.6(8) ?
C(31) C(32) C(37) 121.7(7) ?
C(34) C(33) C(32) 120.1(9) ?
C(33) C(34) C(35) 122.1(8) ?
C(34) C(35) C(36) 119.9(8) ?
C(31) C(36) C(35) 117.1(8) ?
C(31) C(36) C(38) 122.7(7) ?
C(35) C(36) C(38) 120.1(8) ?
C(112) C(111) C(116) 117.6(7) ?
C(112) C(111) P(1) 118.2(6) ?
C(116) C(111) P(1) 123.9(6) ?
C(111) C(112) C(113) 122.0(8) ?
C(114) C(113) C(112) 119.3(8) ?
C(115) C(114) C(113) 119.8(8) ?
C(114) C(115) C(116) 120.7(8) ?
C(111) C(116) C(115) 120.6(8) ?
C(126) C(121) C(122) 118.6(7) ?
C(126) C(121) P(1) 118.7(6) ?
C(122) C(121) P(1) 122.5(5) ?
C(123) C(122) C(121) 120.4(7) ?
C(124) C(123) C(122) 121.1(8) ?
C(123) C(124) C(125) 119.2(7) ?
C(124) C(125) C(126) 120.2(8) ?
C(121) C(126) C(125) 120.6(8) ?
C(212) C(211) C(216) 119.0(7) ?
C(212) C(211) P(2) 121.8(5) ?
C(216) C(211) P(2) 119.1(5) ?
C(213) C(212) C(211) 119.7(7) ?
C(214) C(213) C(212) 120.8(8) ?
C(213) C(214) C(215) 119.9(7) ?
C(216) C(215) C(214) 120.1(7) ?
C(215) C(216) C(211) 120.5(7) ?
C(226) C(221) C(222) 117.6(6) ?
C(226) C(221) P(2) 124.4(5) ?
C(222) C(221) P(2) 117.9(5) ?
C(223) C(222) C(221) 121.6(8) ?
C(224) C(223) C(222) 119.1(8) ?
C(223) C(224) C(225) 120.2(7) ?
C(224) C(225) C(226) 120.9(8) ?
C(221) C(226) C(225) 120.5(7) ?
C(312) C(311) C(316) 118.8(7) ?
C(312) C(311) P(3) 118.0(5) ?
C(316) C(311) P(3) 123.2(5) ?
C(313) C(312) C(311) 120.1(7) ?
C(314) C(313) C(312) 120.4(8) ?
C(313) C(314) C(315) 120.3(8) ?
C(314) C(315) C(316) 119.7(8) ?
C(315) C(316) C(311) 120.6(8) ?
C(322) C(321) C(326) 119.3(7) ?
C(322) C(321) P(3) 121.7(6) ?
C(326) C(321) P(3) 119.0(6) ?
C(321) C(322) C(323) 120.6(7) ?
C(324) C(323) C(322) 119.8(8) ?
C(323) C(324) C(325) 120.5(8) ?
C(326) C(325) C(324) 119.8(8) ?
C(325) C(326) C(321) 119.8(8) ?
C(416) C(411) C(412) 118.3(7) ?
C(416) C(411) P(4) 122.5(6) ?
C(412) C(411) P(4) 118.9(5) ?
C(413) C(412) C(411) 120.2(8) ?
C(414) C(413) C(412) 120.9(8) ?
C(413) C(414) C(415) 120.1(8) ?
C(414) C(415) C(416) 119.9(8) ?
C(411) C(416) C(415) 120.5(8) ?
C(422) C(421) C(426) 117.6(8) ?
C(423) C(422) C(421) 119.8(7) ?
C(423) C(422) P(4) 120.2(5) ?
C(421) C(422) P(4) 119.9(6) ?
C(422) C(423) C(424) 120.4(7) ?
C(425) C(424) C(423) 120.7(8) ?
C(426) C(425) C(424) 118.9(8) ?
C(425) C(426) C(421) 122.7(8) ?
F(1) C(600) F(3) 110.2(12) ?
F(1) C(600) F(2) 105.9(11) ?
F(3) C(600) F(2) 101.8(11) ?
F(1) C(600) S(600) 116.0(9) ?
F(3) C(600) S(600) 112.8(9) ?
F(2) C(600) S(600) 108.9(9) ?
Cl(91) C(901) Cl(92) 107.7(6) ?
Cl(93) C(910) Cl(94) 110.4(7) ?
C(40) Cl(2) O(40) 104.3(18) ?
C(40) Cl(2) Re(2) 24.4(12) ?
O(40) Cl(2) Re(2) 128.5(13) ?
Cl(2) C(40) O(40) 39.1(11) ?
Cl(2) C(40) Re(2) 146.7(15) ?
O(40) C(40) Re(2) 173.3(10) ?
Cl(2) O(40) C(40) 36.6(9) ?
Cl(1) O(50) C(50) 32(3) ?
Cl(1) C(50) O(50) 34(3) ?
Cl(1) C(50) Re(1) 139(4) ?
O(50) C(50) Re(1) 171(4) ?

loop_
_geom_bond_atom_site_label_1
_geom_bond_atom_site_label_2
_geom_bond_distance
_geom_bond_publ_flag
Re(1) C(50) 1.89(4) ?
Re(1) C(10) 2.017(7) ?
Re(1) C(30) 2.124(8) ?
Re(1) Cl(1) 2.390(5) ?
Re(1) Cl(12) 2.4462(17) ?
Re(1) P(1) 2.4547(18) ?
Re(1) P(3) 2.4680(19) ?
Re(1) Re(2) 2.9777(8) ?
Re(2) C(40) 1.868(13) ?
Re(2) C(20) 1.978(8) ?
Re(2) C(30) 2.401(9) ?
Re(2) P(2) 2.4113(18) ?
Re(2) P(4) 2.4533(18) ?
Re(2) Cl(12) 2.4711(17) ?
Re(2) Cl(2) 2.485(11) ?
Cl(1) C(50) 0.62(4) ?
Cl(1) O(50) 0.66(3) ?
Cl(91) C(901) 1.656(10) ?
Cl(92) C(901) 1.866(14) ?
Cl(93) C(910) 1.738(13) ?
Cl(94) C(910) 1.746(14) ?
S(600) O(601) 1.433(8) ?
S(600) O(603) 1.438(10) ?
S(600) O(602) 1.471(9) ?
S(600) C(600) 1.774(13) ?
P(1) C(111) 1.830(7) ?
P(1) C(121) 1.832(7) ?
P(1) C(1B) 1.837(6) ?
P(2) C(221) 1.824(7) ?
P(2) C(1B) 1.827(6) ?
P(2) C(211) 1.830(7) ?
P(3) C(2B) 1.826(7) ?
P(3) C(311) 1.831(7) ?
P(3) C(321) 1.840(7) ?
P(4) C(411) 1.827(7) ?
P(4) C(2B) 1.833(7) ?
P(4) C(422) 1.858(7) ?
F(1) C(600) 1.232(12) ?
F(2) C(600) 1.327(13) ?
F(3) C(600) 1.282(13) ?
N(10) C(10) 1.148(8) ?
N(10) C(11) 1.400(9) ?
N(20) C(20) 1.162(9) ?
N(20) C(21) 1.385(9) ?
N(30) C(30) 1.173(9) ?
N(30) C(31) 1.393(9) ?
C(11) C(12) 1.374(11) ?
C(11) C(16) 1.412(11) ?
C(12) C(13) 1.391(12) ?
C(12) C(17) 1.507(12) ?
C(13) C(14) 1.365(14) ?
C(14) C(15) 1.351(14) ?
C(15) C(16) 1.386(12) ?
C(16) C(18) 1.489(13) ?
C(21) C(22) 1.374(12) ?
C(21) C(26) 1.391(13) ?
C(22) C(23) 1.416(14) ?
C(22) C(27) 1.485(14) ?
C(23) C(24) 1.364(17) ?
C(24) C(25) 1.354(18) ?
C(25) C(26) 1.390(13) ?
C(26) C(28) 1.502(14) ?
C(31) C(36) 1.388(11) ?
C(31) C(32) 1.399(11) ?
C(32) C(33) 1.393(11) ?
C(32) C(37) 1.507(12) ?
C(33) C(34) 1.359(13) ?
C(34) C(35) 1.383(13) ?
C(35) C(36) 1.404(11) ?
C(36) C(38) 1.472(11) ?
C(111) C(112) 1.375(10) ?
C(111) C(116) 1.383(10) ?
C(112) C(113) 1.380(12) ?
C(113) C(114) 1.374(13) ?
C(114) C(115) 1.359(12) ?
C(115) C(116) 1.384(11) ?
C(121) C(126) 1.380(10) ?
C(121) C(122) 1.388(10) ?
C(122) C(123) 1.373(10) ?
C(123) C(124) 1.371(12) ?
C(124) C(125) 1.376(12) ?
C(125) C(126) 1.387(11) ?
C(211) C(212) 1.387(10) ?
C(211) C(216) 1.398(10) ?
C(212) C(213) 1.380(10) ?
C(213) C(214) 1.374(12) ?
C(214) C(215) 1.376(12) ?
C(215) C(216) 1.372(10) ?
C(221) C(226) 1.375(10) ?
C(221) C(222) 1.385(10) ?
C(222) C(223) 1.384(11) ?
C(223) C(224) 1.357(12) ?
C(224) C(225) 1.359(12) ?
C(225) C(226) 1.375(11) ?
C(311) C(312) 1.385(10) ?
C(311) C(316) 1.390(10) ?
C(312) C(313) 1.382(11) ?
C(313) C(314) 1.370(12) ?
C(314) C(315) 1.372(12) ?
C(315) C(316) 1.385(11) ?
C(321) C(322) 1.382(10) ?
C(321) C(326) 1.397(10) ?
C(322) C(323) 1.383(10) ?
C(323) C(324) 1.365(12) ?
C(324) C(325) 1.391(12) ?
C(325) C(326) 1.380(11) ?
C(411) C(416) 1.371(10) ?
C(411) C(412) 1.401(10) ?
C(412) C(413) 1.371(11) ?
C(413) C(414) 1.354(12) ?
C(414) C(415) 1.367(13) ?
C(415) C(416) 1.392(11) ?
C(421) C(422) 1.394(10) ?
C(421) C(426) 1.405(11) ?
C(422) C(423) 1.380(10) ?
C(423) C(424) 1.393(10) ?
C(424) C(425) 1.361(12) ?
C(425) C(426) 1.360(12) ?
Cl(2) C(40) 0.703(10) ?
Cl(2) O(40) 0.745(10) ?
C(40) O(40) 1.143(19) ?
O(50) C(50) 1.08(6) ?
